data_4517401
loop_
_publ_author_name
'Jiang, Zhiyong'
'Wang, Jun'
'Gao, Tingting'
'Ma, Jianping'
'Chen, Runfeng'
'Liu, Zhipeng'

_publ_section_title
;
 Rational Design of Axially Chiral Platinabinaphthalenes with
 Aggregation-Induced Emission for Red Circularly Polarized Phosphorescent
 Organic Light-Emitting Diodes.
;
_journal_name_full 'ACS applied materials &amp; interfaces'
_journal_paper_doi 10.1021/acsami.9b20568
_journal_year 2020
_chemical_absolute_configuration ad
_chemical_formula_moiety 'C34 H27 N O4 Pt S'
_chemical_formula_sum 'C34 H27 N O4 Pt S'
_chemical_formula_weight 740.72
_space_group_crystal_system monoclinic
_space_group_IT_number 4
_space_group_name_Hall 'P 2yb'
_space_group_name_H-M_alt 'P 1 21 1'
_atom_sites_solution_hydrogens geom
_atom_sites_solution_primary direct
_atom_sites_solution_secondary difmap
_audit_creation_date 2020-01-23
_audit_creation_method
;
  Olex2 1.2
  (compiled Apr 23 2013 17:54:37, GUI svn.r4466)
;
_cell_angle_alpha 90.00
_cell_angle_beta 113.510(6)
_cell_angle_gamma 90.00
_cell_formula_units_Z 2
_cell_length_a 12.9613(7)
_cell_length_b 10.7014(4)
_cell_length_c 13.1802(6)
_cell_measurement_reflns_used 2632
_cell_measurement_temperature 293(2)
_cell_measurement_theta_max 70.5640
_cell_measurement_theta_min 3.6590
_cell_volume 1676.39(15)
_computing_cell_refinement 'CrysAlisPro 1.171.39.35c (Rigaku OD, 2017)'
_computing_data_collection 'CrysAlisPro 1.171.39.35c (Rigaku OD, 2017)'
_computing_data_reduction 'CrysAlisPro 1.171.39.35c (Rigaku OD, 2017)'
_computing_molecular_graphics
;
O. V. Dolomanov, L. J. Bourhis, R. J. Gildea, J. A. K. Howard and H. Puschmann,
OLEX2: a complete structure solution, refinement and analysis program.
J. Appl. Cryst. (2009). 42, 339-341.
;
_computing_publication_material
;
O. V. Dolomanov, L. J. Bourhis, R. J. Gildea, J. A. K. Howard and H. Puschmann,
OLEX2: a complete structure solution, refinement and analysis program.
J. Appl. Cryst. (2009). 42, 339-341.
;
_computing_structure_refinement
;
XL, G.M. Sheldrick, Acta Cryst.
(2008). A64, 112-122
;
_computing_structure_solution
;
XS, G.M. Sheldrick, Acta Cryst.
(2008). A64, 112-122
;
_diffrn_ambient_temperature 293(2)
_diffrn_detector 'CCD plate'
_diffrn_detector_area_resol_mean 8.1281
_diffrn_detector_type Eos
_diffrn_measured_fraction_theta_full 0.9994
_diffrn_measured_fraction_theta_max 0.7555
_diffrn_measurement_details
;
List of Runs (angles in degrees, time in seconds):

  # Type    Start    End  Width  t~exp~   \w     \q     \k     \f   Frames
--------------------------------------------------------------------------
  1  \w     32.00  65.00   1.00    1.00    --   36.73 -77.00  30.00   33
  2  \w     19.00  45.00   1.00    1.00    --   36.73 -57.00-150.00   26
  3  \w      3.00  63.00   1.00    1.00    --   36.73 -77.00 120.00   60
  4  \w      2.00  29.00   1.00    1.00    --   36.73 -99.00  30.00   27
  5  \w    -31.00  -5.00   1.00    1.00    --   36.73 -77.00  30.00   26
  6  \w     14.00  61.00   1.00    1.00    --   36.73  37.00  90.00   47
  7  \w     66.00 105.00   1.00    1.00    --   36.73  37.00  90.00   39
  8  \w     10.00  96.00   1.00    1.00    --   36.73  77.00 -30.00   86
  9  \w     41.00  75.00   1.00    1.00    --   36.73 -99.00  30.00   34
 10  \w     21.00  46.00   1.00    1.00    --   36.73  77.00 -90.00   25
 11  \w     57.00 103.00   1.00    1.00    --   36.73  77.00 -90.00   46
 12  \w    127.00 176.00   1.00    1.00    --  108.00  50.00 150.00   49
 13  \w     60.00 131.00   1.00    1.00    --  108.00 -37.00 150.00   71
 14  \w     86.00 114.00   1.00    1.00    --  108.00-111.00 120.00   28
 15  \w     44.00 123.00   1.00    1.00    --  108.00 -50.00 -30.00   79
 16  \w     47.00  83.00   1.00    1.00    --  108.00-111.00 120.00   36
 17  \w     42.00 114.00   1.00    1.00    --  108.00-111.00 -60.00   72
 18  \w     73.00 130.00   1.00    1.00    --  108.00 -77.00 120.00   57
 19  \w     39.00 136.00   1.00    1.00    --  108.00 -12.00  30.00   97
;
_diffrn_measurement_device 'four-circle diffractometer'
_diffrn_measurement_device_type 'Xcalibur, Eos, Gemini'
_diffrn_measurement_method '\w scans'
_diffrn_orient_matrix_type 'CrysAlisPro convention (1999,Acta A55,543-557)'
_diffrn_orient_matrix_UB_11 -0.0257213000
_diffrn_orient_matrix_UB_12 -0.1407091000
_diffrn_orient_matrix_UB_13 -0.0013236000
_diffrn_orient_matrix_UB_21 0.1245649000
_diffrn_orient_matrix_UB_22 -0.0300638000
_diffrn_orient_matrix_UB_23 0.0276657000
_diffrn_orient_matrix_UB_31 0.0249879000
_diffrn_orient_matrix_UB_32 0.0051656000
_diffrn_orient_matrix_UB_33 0.1243938000
_diffrn_radiation_monochromator graphite
_diffrn_radiation_probe x-ray
_diffrn_radiation_type 'Cu K\a'
_diffrn_radiation_wavelength 1.54184
_diffrn_reflns_av_R_equivalents 0.0505
_diffrn_reflns_av_unetI/netI 0.0954
_diffrn_reflns_limit_h_max 15
_diffrn_reflns_limit_h_min -15
_diffrn_reflns_limit_k_max 12
_diffrn_reflns_limit_k_min -12
_diffrn_reflns_limit_l_max 16
_diffrn_reflns_limit_l_min -10
_diffrn_reflns_number 6778
_diffrn_reflns_theta_full 67.08
_diffrn_reflns_theta_max 70.99
_diffrn_reflns_theta_min 5.52
_diffrn_source 'fine-focus sealed X-ray tube'
_diffrn_source_type 'Enhance (Cu) X-ray Source'
_exptl_absorpt_coefficient_mu 8.689
_exptl_absorpt_correction_T_max 1.00000
_exptl_absorpt_correction_T_min 0.18782
_exptl_absorpt_correction_type multi-scan
_exptl_absorpt_process_details
;
CrysAlisPro 1.171.39.35c (Rigaku Oxford Diffraction, 2017)
Empirical absorption correction using spherical harmonics,
 implemented in SCALE3 ABSPACK scaling algorithm.
;
_exptl_crystal_colour pink
_exptl_crystal_density_diffrn 1.467
_exptl_crystal_density_method 'not measured'
_exptl_crystal_description block
_exptl_crystal_F_000 728
_exptl_crystal_size_max 0.08
_exptl_crystal_size_mid 0.07
_exptl_crystal_size_min 0.07
_refine_diff_density_max 1.446
_refine_diff_density_min -1.035
_refine_diff_density_rms 0.120
_refine_ls_abs_structure_details 'Flack H D (1983), Acta Cryst. A39, 876-881'
_refine_ls_abs_structure_Flack -0.009(18)
_refine_ls_extinction_method none
_refine_ls_goodness_of_fit_ref 0.985
_refine_ls_hydrogen_treatment mixed
_refine_ls_matrix_type full
_refine_ls_number_parameters 358
_refine_ls_number_reflns 4669
_refine_ls_number_restraints 1
_refine_ls_restrained_S_all 0.985
_refine_ls_R_factor_all 0.0592
_refine_ls_R_factor_gt 0.0505
_refine_ls_shift/su_max 0.000
_refine_ls_shift/su_mean 0.000
_refine_ls_structure_factor_coef Fsqd
_refine_ls_weighting_details 'calc w=1/[\s^2^(Fo^2^)+(0.0350P)^2^+0.0000P] where P=(Fo^2^+2Fc^2^)/3'
_refine_ls_weighting_scheme calc
_refine_ls_wR_factor_gt 0.1068
_refine_ls_wR_factor_ref 0.1147
_reflns_number_gt 3993
_reflns_number_total 4669
_reflns_threshold_expression >2sigma(I)
_cod_data_source_file am9b20568_si_002.cif
_cod_data_source_block R-BP1
_cod_original_cell_volume 1676.38(14)
_cod_database_code 4517401
_reflns_odcompleteness_completeness 99.94
_reflns_odcompleteness_iscentric 1
_reflns_odcompleteness_theta 66.97
_olex2_refinement_description
;
1. Fixed Uiso
 At 1.2 times of:
  All C(H) groups
 At 1.5 times of:
  All C(H,H,H) groups
2.a Me refined with riding coordinates:
 C8(H8A,H8B,H8C), C12(H12A,H12B,H12C), C23(H23A,H23B,H23C), C34(H34A,H34B,H34C)
2.b Aromatic/amide H refined with riding coordinates:
 C3(H3), C4(H4), C5(H5), C6(H6), C10(H10), C15(H15), C16(H16), C17(H17),
 C18(H18), C26(H26), C27(H27), C28(H28), C29(H29), C31(H31), C32(H32)
2.c Fitted hexagon refined as free rotating group:
 C2(C3,C4,C5,C6,C7)
;
_oxdiff_exptl_absorpt_empirical_details
;
Empirical correction (ABSPACK) includes:
- Absorption correction using spherical harmonics
- Frame scaling
;
_oxdiff_exptl_absorpt_empirical_full_max 3.578
_oxdiff_exptl_absorpt_empirical_full_min 0.581

loop_
_space_group_symop_id
_space_group_symop_operation_xyz
1 'x, y, z'
2 '-x, y+1/2, -z'

loop_
_atom_site_label
_atom_site_type_symbol
_atom_site_fract_x
_atom_site_fract_y
_atom_site_fract_z
_atom_site_U_iso_or_equiv
_atom_site_adp_type
_atom_site_occupancy
_atom_site_symmetry_multiplicity
_atom_site_calc_flag
_atom_site_refinement_flags
Pt1 Pt 0.32364(3) 0.71113(9) 0.82660(3) 0.04578(14) Uani 1 1 d .
S1 S 0.2167(4) 0.3178(3) 0.7360(3) 0.0699(10) Uani 1 1 d .
N1 N 0.2901(8) 0.5410(9) 0.7512(8) 0.047(2) Uani 1 1 d .
O1 O 0.3490(8) 0.8770(7) 0.9051(7) 0.056(2) Uani 1 1 d .
O2 O 0.3576(8) 0.7960(9) 0.7024(7) 0.065(3) Uani 1 1 d .
O3 O 0.1358(8) 0.3167(8) 0.9035(7) 0.059(2) Uani 1 1 d .
O4 O -0.0277(8) 0.4945(9) 1.0428(8) 0.067(3) Uani 1 1 d .
C1 C 0.2430(11) 0.4642(11) 0.7973(10) 0.047(3) Uani 1 1 d .
C2 C 0.2729(8) 0.3660(8) 0.6449(7) 0.060(4) Uani 1 1 d G
C3 C 0.2839(8) 0.2988(7) 0.5594(8) 0.078(5) Uani 1 1 d G
H3 H 0.2618 0.2155 0.5482 0.094 Uiso 1 1 calc R
C4 C 0.3278(8) 0.3562(9) 0.4907(6) 0.072(4) Uani 1 1 d G
H4 H 0.3351 0.3113 0.4335 0.087 Uiso 1 1 calc R
C5 C 0.3607(8) 0.4808(10) 0.5074(7) 0.079(5) Uani 1 1 d G
H5 H 0.3901 0.5192 0.4615 0.094 Uiso 1 1 calc R
C6 C 0.3498(8) 0.5479(7) 0.5929(7) 0.063(4) Uani 1 1 d G
H6 H 0.3718 0.6312 0.6041 0.076 Uiso 1 1 calc R
C7 C 0.3059(7) 0.4905(8) 0.6616(6) 0.053(4) Uani 1 1 d G
C8 C 0.415(2) 0.9489(17) 0.6050(16) 0.122(8) Uani 1 1 d .
H8A H 0.4890 0.9218 0.6155 0.183 Uiso 1 1 calc R
H8B H 0.4102 1.0382 0.5974 0.183 Uiso 1 1 calc R
H8C H 0.3606 0.9110 0.5394 0.183 Uiso 1 1 calc R
C9 C 0.3912(14) 0.9114(15) 0.7024(13) 0.069(4) Uani 1 1 d .
C10 C 0.4092(12) 0.9950(14) 0.7891(13) 0.073(4) Uani 1 1 d .
H10 H 0.4391 1.0724 0.7836 0.088 Uiso 1 1 calc R
C11 C 0.3875(11) 0.9749(13) 0.8817(12) 0.058(3) Uani 1 1 d .
C12 C 0.4042(12) 1.0793(13) 0.9619(12) 0.073(4) Uani 1 1 d .
H12A H 0.3362 1.1271 0.9405 0.109 Uiso 1 1 calc R
H12B H 0.4641 1.1323 0.9622 0.109 Uiso 1 1 calc R
H12C H 0.4232 1.0456 1.0346 0.109 Uiso 1 1 calc R
C13 C 0.2829(9) 0.6148(11) 0.9364(9) 0.040(3) Uani 1 1 d .
C14 C 0.2970(10) 0.6488(11) 1.0475(9) 0.044(3) Uani 1 1 d .
C15 C 0.3666(11) 0.7485(11) 1.1087(10) 0.055(3) Uani 1 1 d .
H15 H 0.4045 0.7970 1.0760 0.066 Uiso 1 1 calc R
C16 C 0.3790(13) 0.7743(11) 1.2132(10) 0.063(4) Uani 1 1 d .
H16 H 0.4256 0.8395 1.2516 0.075 Uiso 1 1 calc R
C17 C 0.3232(12) 0.705(3) 1.2635(10) 0.076(4) Uani 1 1 d .
H17 H 0.3327 0.7248 1.3354 0.091 Uiso 1 1 calc R
C18 C 0.2539(12) 0.6066(14) 1.2108(10) 0.059(3) Uani 1 1 d .
H18 H 0.2146 0.5631 1.2451 0.071 Uiso 1 1 calc R
C19 C 0.2438(10) 0.5734(11) 1.1039(9) 0.044(3) Uani 1 1 d .
C20 C 0.1837(11) 0.4600(12) 1.0518(10) 0.044(3) Uani 1 1 d .
C21 C 0.1807(11) 0.4261(12) 0.9538(10) 0.045(3) Uani 1 1 d .
C22 C 0.2322(11) 0.5008(11) 0.8981(10) 0.048(3) Uani 1 1 d .
C23 C 0.0183(12) 0.3156(16) 0.8513(13) 0.083(5) Uani 1 1 d .
H23A H -0.0127 0.3528 0.8992 0.125 Uiso 1 1 calc R
H23B H -0.0076 0.2310 0.8353 0.125 Uiso 1 1 calc R
H23C H -0.0053 0.3624 0.7836 0.125 Uiso 1 1 calc R
C24 C 0.1344(11) 0.3768(12) 1.1127(9) 0.049(3) Uani 1 1 d .
C25 C 0.1989(10) 0.2758(12) 1.1773(8) 0.047(3) Uani 1 1 d .
C26 C 0.3115(11) 0.2531(12) 1.1936(10) 0.053(3) Uani 1 1 d .
H26 H 0.3474 0.3068 1.1627 0.064 Uiso 1 1 calc R
C27 C 0.3676(14) 0.1541(15) 1.2538(11) 0.077(5) Uani 1 1 d .
H27 H 0.4403 0.1385 1.2595 0.092 Uiso 1 1 calc R
C28 C 0.3218(13) 0.0756(14) 1.3068(11) 0.071(4) Uani 1 1 d .
H28 H 0.3639 0.0106 1.3507 0.085 Uiso 1 1 calc R
C29 C 0.2133(14) 0.0946(14) 1.2940(11) 0.066(4) Uani 1 1 d .
H29 H 0.1807 0.0414 1.3287 0.080 Uiso 1 1 calc R
C30 C 0.1503(11) 0.194(2) 1.2291(8) 0.056(4) Uani 1 1 d .
C31 C 0.0374(11) 0.208(2) 1.2139(8) 0.063(3) Uani 1 1 d .
H31 H 0.0042 0.1512 1.2448 0.076 Uiso 1 1 calc R
C32 C -0.0243(12) 0.3087(13) 1.1523(10) 0.060(4) Uani 1 1 d .
H32 H -0.0988 0.3193 1.1430 0.072 Uiso 1 1 calc R
C33 C 0.0264(12) 0.3965(13) 1.1028(11) 0.055(3) Uani 1 1 d .
C34 C -0.1402(17) 0.504(2) 1.0158(16) 0.105(7) Uani 1 1 d .
H34A H -0.1777 0.4325 0.9725 0.158 Uiso 1 1 calc R
H34B H -0.1685 0.5786 0.9738 0.158 Uiso 1 1 calc R
H34C H -0.1539 0.5065 1.0822 0.158 Uiso 1 1 calc R

loop_
_atom_site_aniso_label
_atom_site_aniso_U_11
_atom_site_aniso_U_22
_atom_site_aniso_U_33
_atom_site_aniso_U_23
_atom_site_aniso_U_13
_atom_site_aniso_U_12
Pt1 0.0504(2) 0.0492(2) 0.0480(2) 0.0021(4) 0.03045(19) -0.0007(5)
S1 0.099(3) 0.058(2) 0.068(2) -0.0102(19) 0.050(2) -0.011(2)
N1 0.042(5) 0.054(6) 0.038(5) -0.002(5) 0.007(4) -0.011(5)
O1 0.073(6) 0.041(5) 0.062(5) 0.001(4) 0.036(5) -0.012(5)
O2 0.078(6) 0.069(6) 0.067(6) 0.025(5) 0.049(5) 0.012(5)
O3 0.075(6) 0.055(5) 0.063(5) -0.012(5) 0.044(5) -0.011(5)
O4 0.060(6) 0.071(7) 0.084(7) 0.038(6) 0.042(6) 0.011(5)
C1 0.073(9) 0.037(6) 0.050(7) 0.000(5) 0.046(7) -0.011(6)
C2 0.072(9) 0.068(9) 0.047(7) -0.006(7) 0.032(7) 0.005(8)
C3 0.087(11) 0.081(10) 0.063(9) -0.015(8) 0.026(9) -0.002(9)
C4 0.070(10) 0.095(12) 0.062(9) -0.010(9) 0.039(8) -0.009(9)
C5 0.089(12) 0.114(14) 0.061(9) -0.007(9) 0.060(9) -0.016(10)
C6 0.064(9) 0.086(11) 0.051(8) 0.000(7) 0.035(7) -0.012(8)
C7 0.040(7) 0.091(11) 0.032(6) -0.009(7) 0.016(5) 0.006(7)
C8 0.21(3) 0.086(13) 0.134(17) 0.018(13) 0.136(19) -0.014(15)
C9 0.088(12) 0.066(10) 0.082(11) 0.012(9) 0.064(10) 0.001(9)
C10 0.070(10) 0.059(9) 0.101(12) -0.016(9) 0.047(10) -0.020(8)
C11 0.048(7) 0.059(8) 0.071(9) 0.003(7) 0.029(7) -0.017(7)
C12 0.076(10) 0.066(9) 0.088(10) -0.028(8) 0.045(9) -0.026(8)
C13 0.044(6) 0.042(6) 0.050(6) 0.007(5) 0.035(6) -0.005(5)
C14 0.051(7) 0.041(6) 0.039(6) 0.014(6) 0.018(5) 0.007(6)
C15 0.071(8) 0.048(9) 0.058(7) -0.004(6) 0.039(7) -0.008(7)
C16 0.092(11) 0.045(7) 0.053(8) -0.005(6) 0.030(8) -0.007(7)
C17 0.116(11) 0.065(8) 0.057(7) -0.004(14) 0.045(7) -0.001(17)
C18 0.080(9) 0.062(8) 0.048(7) -0.010(7) 0.038(7) -0.005(8)
C19 0.056(7) 0.048(7) 0.038(6) -0.001(5) 0.028(6) -0.002(6)
C20 0.047(7) 0.045(7) 0.048(7) 0.018(6) 0.028(6) 0.011(6)
C21 0.047(7) 0.040(7) 0.045(7) -0.004(6) 0.016(6) 0.000(6)
C22 0.058(7) 0.049(7) 0.055(7) 0.006(6) 0.040(6) 0.000(6)
C23 0.058(9) 0.107(13) 0.080(10) -0.034(10) 0.022(8) -0.034(9)
C24 0.060(8) 0.053(8) 0.039(6) 0.000(6) 0.025(6) 0.001(7)
C25 0.054(7) 0.059(8) 0.035(6) -0.006(5) 0.026(6) -0.002(6)
C26 0.061(8) 0.054(8) 0.051(7) 0.007(6) 0.029(6) 0.004(6)
C27 0.079(11) 0.091(12) 0.055(9) 0.008(9) 0.021(8) 0.027(9)
C28 0.089(12) 0.053(8) 0.056(8) 0.016(7) 0.015(8) 0.027(9)
C29 0.100(12) 0.056(9) 0.059(8) 0.004(7) 0.048(9) 0.000(9)
C30 0.075(7) 0.063(12) 0.033(5) 0.006(8) 0.024(5) -0.006(9)
C31 0.091(8) 0.057(7) 0.058(6) 0.002(13) 0.047(6) 0.000(17)
C32 0.063(8) 0.065(8) 0.065(8) 0.019(7) 0.039(7) -0.002(7)
C33 0.066(9) 0.054(8) 0.058(8) 0.007(7) 0.038(7) -0.001(7)
C34 0.102(18) 0.120(18) 0.090(15) 0.012(13) 0.033(13) -0.007(15)

loop_
_atom_type_symbol
_atom_type_description
_atom_type_scat_dispersion_real
_atom_type_scat_dispersion_imag
_atom_type_scat_source
C C 0.0181 0.0091 'International Tables Vol C Tables 4.2.6.8 and 6.1.1.4'
H H 0.0000 0.0000 'International Tables Vol C Tables 4.2.6.8 and 6.1.1.4'
N N 0.0311 0.0180 'International Tables Vol C Tables 4.2.6.8 and 6.1.1.4'
O O 0.0492 0.0322 'International Tables Vol C Tables 4.2.6.8 and 6.1.1.4'
S S 0.3331 0.5567 'International Tables Vol C Tables 4.2.6.8 and 6.1.1.4'
Pt Pt -4.5932 6.9264 'International Tables Vol C Tables 4.2.6.8 and 6.1.1.4'

loop_
_geom_angle_atom_site_label_1
_geom_angle_atom_site_label_2
_geom_angle_atom_site_label_3
_geom_angle
N1 Pt1 O2 94.5(4)
O1 Pt1 N1 176.2(4)
O1 Pt1 O2 88.7(4)
C13 Pt1 N1 80.0(4)
C13 Pt1 O1 96.8(4)
C13 Pt1 O2 174.2(5)
C2 S1 C1 89.7(5)
C1 N1 Pt1 112.5(8)
C1 N1 C7 113.9(9)
C7 N1 Pt1 133.6(7)
C11 O1 Pt1 127.7(9)
C9 O2 Pt1 126.2(9)
C21 O3 C23 114.7(11)
C33 O4 C34 117.9(13)
N1 C1 S1 113.1(8)
N1 C1 C22 119.4(11)
C22 C1 S1 126.9(9)
C3 C2 S1 128.4(6)
C3 C2 C7 120.0
C7 C2 S1 111.5(5)
C2 C3 H3 120.0
C4 C3 C2 120.0
C4 C3 H3 120.0
C3 C4 H4 120.0
C5 C4 C3 120.0
C5 C4 H4 120.0
C4 C5 H5 120.0
C6 C5 C4 120.0
C6 C5 H5 120.0
C5 C6 H6 120.0
C5 C6 C7 120.0
C7 C6 H6 120.0
N1 C7 C2 111.6(7)
N1 C7 C6 128.4(7)
C6 C7 C2 120.0
H8A C8 H8B 109.5
H8A C8 H8C 109.5
H8B C8 H8C 109.5
C9 C8 H8A 109.5
C9 C8 H8B 109.5
C9 C8 H8C 109.5
O2 C9 C8 116.0(14)
O2 C9 C10 123.4(13)
C10 C9 C8 120.5(15)
C9 C10 H10 116.5
C11 C10 C9 126.9(14)
C11 C10 H10 116.5
O1 C11 C10 126.4(14)
O1 C11 C12 114.3(12)
C10 C11 C12 119.3(13)
C11 C12 H12A 109.5
C11 C12 H12B 109.5
C11 C12 H12C 109.5
H12A C12 H12B 109.5
H12A C12 H12C 109.5
H12B C12 H12C 109.5
C14 C13 Pt1 129.5(9)
C22 C13 Pt1 114.3(8)
C22 C13 C14 116.2(10)
C15 C14 C13 123.9(11)
C15 C14 C19 116.9(10)
C19 C14 C13 119.1(11)
C14 C15 H15 119.3
C16 C15 C14 121.5(12)
C16 C15 H15 119.3
C15 C16 H16 119.7
C15 C16 C17 120.6(13)
C17 C16 H16 119.7
C16 C17 H17 119.0
C18 C17 C16 122.1(12)
C18 C17 H17 119.0
C17 C18 H18 120.7
C17 C18 C19 118.6(13)
C19 C18 H18 120.7
C14 C19 C20 119.8(10)
C18 C19 C14 120.1(11)
C18 C19 C20 120.0(11)
C19 C20 C24 120.2(10)
C21 C20 C19 119.3(11)
C21 C20 C24 120.3(12)
O3 C21 C22 115.6(11)
C20 C21 O3 123.5(12)
C20 C21 C22 120.8(12)
C13 C22 C1 111.6(10)
C13 C22 C21 124.1(11)
C21 C22 C1 124.1(11)
O3 C23 H23A 109.5
O3 C23 H23B 109.5
O3 C23 H23C 109.5
H23A C23 H23B 109.5
H23A C23 H23C 109.5
H23B C23 H23C 109.5
C25 C24 C20 119.8(11)
C33 C24 C20 119.7(11)
C33 C24 C25 120.5(12)
C26 C25 C24 123.2(11)
C30 C25 C24 119.7(12)
C30 C25 C26 117.1(12)
C25 C26 H26 119.7
C27 C26 C25 120.5(14)
C27 C26 H26 119.7
C26 C27 H27 118.7
C26 C27 C28 122.6(16)
C28 C27 H27 118.7
C27 C28 H28 120.6
C29 C28 C27 118.8(13)
C29 C28 H28 120.6
C28 C29 H29 119.7
C28 C29 C30 120.6(14)
C30 C29 H29 119.7
C29 C30 C25 120.3(13)
C29 C30 C31 119.4(17)
C31 C30 C25 120.3(17)
C30 C31 H31 120.2
C32 C31 C30 119.5(18)
C32 C31 H31 120.2
C31 C32 H32 119.8
C31 C32 C33 120.4(13)
C33 C32 H32 119.8
O4 C33 C24 117.0(12)
O4 C33 C32 123.6(12)
C24 C33 C32 119.3(12)
O4 C34 H34A 109.5
O4 C34 H34B 109.5
O4 C34 H34C 109.5
H34A C34 H34B 109.5
H34A C34 H34C 109.5
H34B C34 H34C 109.5

loop_
_geom_bond_atom_site_label_1
_geom_bond_atom_site_label_2
_geom_bond_distance
Pt1 N1 2.036(10)
Pt1 O1 2.015(8)
Pt1 O2 2.067(8)
Pt1 C13 2.011(10)
S1 C1 1.734(12)
S1 C2 1.714(7)
N1 C1 1.309(13)
N1 C7 1.386(11)
O1 C11 1.250(14)
O2 C9 1.310(16)
O3 C21 1.357(15)
O3 C23 1.398(15)
O4 C33 1.333(15)
O4 C34 1.36(2)
C1 C22 1.444(14)
C2 C3 1.3900
C2 C7 1.3900
C3 H3 0.9300
C3 C4 1.3900
C4 H4 0.9300
C4 C5 1.3900
C5 H5 0.9300
C5 C6 1.3900
C6 H6 0.9300
C6 C7 1.3900
C8 H8A 0.9600
C8 H8B 0.9600
C8 H8C 0.9600
C8 C9 1.488(18)
C9 C10 1.396(19)
C10 H10 0.9300
C10 C11 1.374(18)
C11 C12 1.493(17)
C12 H12A 0.9600
C12 H12B 0.9600
C12 H12C 0.9600
C13 C14 1.448(15)
C13 C22 1.382(16)
C14 C15 1.421(15)
C14 C19 1.445(15)
C15 H15 0.9300
C15 C16 1.350(15)
C16 H16 0.9300
C16 C17 1.38(2)
C17 H17 0.9300
C17 C18 1.38(3)
C18 H18 0.9300
C18 C19 1.408(15)
C19 C20 1.457(16)
C20 C21 1.328(17)
C20 C24 1.501(15)
C21 C22 1.419(16)
C23 H23A 0.9600
C23 H23B 0.9600
C23 H23C 0.9600
C24 C25 1.423(16)
C24 C33 1.370(17)
C25 C26 1.408(16)
C25 C30 1.406(19)
C26 H26 0.9300
C26 C27 1.349(16)
C27 H27 0.9300
C27 C28 1.37(2)
C28 H28 0.9300
C28 C29 1.363(19)
C29 H29 0.9300
C29 C30 1.40(2)
C30 C31 1.404(16)
C31 H31 0.9300
C31 C32 1.39(2)
C32 H32 0.9300
C32 C33 1.444(16)
C34 H34A 0.9600
C34 H34B 0.9600
C34 H34C 0.9600

loop_
_smtbx_masks_void_nr
_smtbx_masks_void_average_x
_smtbx_masks_void_average_y
_smtbx_masks_void_average_z
_smtbx_masks_void_volume
_smtbx_masks_void_count_electrons
1 0.000 -0.617 0.500 319.7 0.0
